data_2205661
loop_
_publ_author_name
'Qing-Xiang Liu'
'Hai-bin Song'

_publ_section_title
;
 9-Oxo-10-diphenylphosphinoylanthracene
;
_journal_issue 5
_journal_name_full 'Acta Crystallographica Section E'
_journal_page_first o1489
_journal_page_last o1490
_journal_paper_doi 10.1107/S1600536805006598
_journal_volume 61
_journal_year 2005
_chemical_formula_iupac 'C26 H19 O2 P'
_chemical_formula_moiety 'C26 H19 O2 P'
_chemical_formula_sum 'C26 H19 O2 P'
_chemical_formula_weight 394.38
_chemical_melting_point 194
_chemical_name_systematic
;
9-oxo-10-diphenylphosphinoylanthracene
;
_space_group_IT_number 29
_symmetry_cell_setting orthorhombic
_symmetry_space_group_name_Hall 'P 2c -2ac'
_symmetry_space_group_name_H-M 'P c a 21'
_atom_sites_solution_hydrogens geom
_atom_sites_solution_primary direct
_atom_sites_solution_secondary difmap
_audit_creation_method SHELXL-97
_cell_angle_alpha 90.00
_cell_angle_beta 90.00
_cell_angle_gamma 90.00
_cell_formula_units_Z 4
_cell_length_a 19.386(6)
_cell_length_b 5.5840(15)
_cell_length_c 17.928(5)
_cell_measurement_reflns_used 543
_cell_measurement_temperature 293(2)
_cell_measurement_theta_max 25.02
_cell_measurement_theta_min 2.10
_cell_volume 1940.7(10)
_computing_cell_refinement SMART
_computing_data_collection 'SMART (Bruker, 1998)'
_computing_data_reduction 'SAINT (Bruker, 1998)'
_computing_molecular_graphics 'SHELXTL (Sheldrick, 1997b)'
_computing_publication_material SHELXTL
_computing_structure_refinement 'SHELXL97 (Sheldrick, 1997a)'
_computing_structure_solution 'SHELXS97 (Sheldrick, 1990)'
_diffrn_ambient_temperature 293(2)
_diffrn_measured_fraction_theta_full 1.000
_diffrn_measured_fraction_theta_max 1.000
_diffrn_measurement_device_type 'Bruker SMART CCD area-detector'
_diffrn_measurement_method '\f and \w'
_diffrn_radiation_monochromator graphite
_diffrn_radiation_source 'fine-focus sealed tube'
_diffrn_radiation_type MoK\a
_diffrn_radiation_wavelength 0.71073
_diffrn_reflns_av_R_equivalents 0.0564
_diffrn_reflns_av_sigmaI/netI 0.0670
_diffrn_reflns_limit_h_max 14
_diffrn_reflns_limit_h_min -23
_diffrn_reflns_limit_k_max 6
_diffrn_reflns_limit_k_min -6
_diffrn_reflns_limit_l_max 18
_diffrn_reflns_limit_l_min -21
_diffrn_reflns_number 7475
_diffrn_reflns_theta_full 25.01
_diffrn_reflns_theta_max 25.01
_diffrn_reflns_theta_min 2.10
_diffrn_standards_number 0
_exptl_absorpt_coefficient_mu 0.162
_exptl_absorpt_correction_T_max 0.968
_exptl_absorpt_correction_T_min 0.953
_exptl_absorpt_correction_type multi-scan
_exptl_absorpt_process_details '(SADABS; Sheldrick, 1996)'
_exptl_crystal_colour yellow
_exptl_crystal_density_diffrn 1.350
_exptl_crystal_density_method 'not measured'
_exptl_crystal_description prism
_exptl_crystal_F_000 824
_exptl_crystal_size_max 0.30
_exptl_crystal_size_mid 0.25
_exptl_crystal_size_min 0.20
_refine_diff_density_max 0.206
_refine_diff_density_min -0.246
_refine_ls_abs_structure_details 'Flack (1983); 1510 Friedel pairs'
_refine_ls_abs_structure_Flack -0.16(11)
_refine_ls_extinction_coef 0.0013(5)
_refine_ls_extinction_expression 'Fc^*^ = kFc[1+0.001xFc^2^\l^3^/sin(2\q)]^-1/4^'
_refine_ls_extinction_method SHELXL97
_refine_ls_goodness_of_fit_ref 0.948
_refine_ls_hydrogen_treatment constr
_refine_ls_matrix_type full
_refine_ls_number_parameters 296
_refine_ls_number_reflns 3286
_refine_ls_number_restraints 1
_refine_ls_restrained_S_all 0.948
_refine_ls_R_factor_all 0.0725
_refine_ls_R_factor_gt 0.0402
_refine_ls_shift/su_max 0.000
_refine_ls_shift/su_mean 0.000
_refine_ls_structure_factor_coef Fsqd
_refine_ls_weighting_details 'calc w = 1/[\s^2^(Fo^2^)+(0.0329P)^2^] where P = (Fo^2^+2Fc^2^)/3'
_refine_ls_weighting_scheme calc
_refine_ls_wR_factor_gt 0.0740
_refine_ls_wR_factor_ref 0.0828
_reflns_number_gt 2286
_reflns_number_total 3286
_reflns_threshold_expression I>2\s(I)
_cod_data_source_file cf6410.cif
_cod_data_source_block 2
_cod_depositor_comments
;
The following automatic conversions were performed:
'_geom_bond_publ_flag' value 'YES' changed to 'yes' according to
'/home/saulius/struct/CIF-dictionaries/cif_core.dic' dictionary named
'cif_core.dic' version 2.4.1 from 2010-06-29 (3
times).

'_geom_angle_publ_flag' value 'YES' changed to 'yes' according to
'/home/saulius/struct/CIF-dictionaries/cif_core.dic' dictionary named
'cif_core.dic' version 2.4.1 from 2010-06-29 (2 times).

Automatic conversion script
Id: cif_fix_enum 1527 2010-12-29 10:47:43Z saulius 

The following automatic conversions were performed:

'_geom_bond_publ_flag' value 'YES' changed to 'yes' according to
/home/saulius/struct/CIF-dictionaries/cif_core.dic dictionary named
'cif_core.dic' version 2.4.1 from 2010-06-29 (3
times).

'_geom_angle_publ_flag' value 'YES' changed to 'yes'
according to /home/saulius/struct/CIF-dictionaries/cif_core.dic
dictionary named 'cif_core.dic' version 2.4.1 from 2010-06-29 (2
times).

Automatic conversion script
Id: cif_fix_values 1715 2011-07-08 13:25:40Z adriana 
;
_cod_database_code 2205661
_cod_database_fobs_code 2205661

loop_
_symmetry_equiv_pos_as_xyz
'x, y, z'
'-x, -y, z+1/2'
'-x+1/2, y, z+1/2'
'x+1/2, -y, z'

loop_
_atom_site_label
_atom_site_fract_x
_atom_site_fract_y
_atom_site_fract_z
_atom_site_U_iso_or_equiv
_atom_site_adp_type
_atom_site_calc_flag
_atom_site_refinement_flags
_atom_site_occupancy
_atom_site_disorder_assembly
_atom_site_disorder_group
_atom_site_type_symbol
P1 0.39876(4) 0.15460(13) 0.18231(5) 0.0339(2) Uani d . 1 . . P
O1 0.39270(11) -0.1029(3) 0.20080(10) 0.0420(6) Uani d . 1 A . O
O2 0.33889(14) -0.2418(4) 0.39450(14) 0.0717(9) Uani d . 1 A . O
C1 0.37694(16) 0.3426(5) 0.26452(15) 0.0362(8) Uani d . 1 A . C
H1 0.3807 0.5127 0.2518 0.043 Uiso calc R 1 . . H
C2 0.30395(18) 0.2817(6) 0.28423(17) 0.0386(8) Uani d . 1 . . C
C3 0.2490(2) 0.4186(6) 0.25796(19) 0.0583(11) Uani d . 1 A . C
H3 0.2573 0.5548 0.2295 0.070 Uiso calc R 1 . . H
C4 0.1824(2) 0.3522(9) 0.2742(2) 0.0803(13) Uani d . 1 . . C
H4 0.1459 0.4453 0.2573 0.096 Uiso calc R 1 A . H
C5 0.1695(2) 0.1494(10) 0.3151(2) 0.0788(14) Uani d . 1 A . C
H5 0.1242 0.1045 0.3251 0.095 Uiso calc R 1 . . H
C6 0.2228(2) 0.0129(7) 0.3414(2) 0.0562(10) Uani d . 1 . . C
H6 0.2138 -0.1258 0.3684 0.067 Uiso calc R 1 A . H
C7 0.29056(18) 0.0826(6) 0.32745(18) 0.0408(8) Uani d . 1 A . C
C8 0.34749(19) -0.0481(6) 0.36434(18) 0.0470(9) Uani d . 1 . . C
C9 0.41396(18) 0.0818(6) 0.36992(17) 0.0441(9) Uani d . 1 A . C
C10 0.4616(2) 0.0143(8) 0.4242(2) 0.0627(11) Uani d . 1 . . C
H10 0.4533 -0.1198 0.4536 0.075 Uiso calc R 1 A . H
C11 0.5214(3) 0.1462(10) 0.4346(3) 0.0828(15) Uani d . 1 A . C
H11 0.5530 0.1017 0.4710 0.099 Uiso calc R 1 . . H
C12 0.5335(2) 0.3432(9) 0.3907(2) 0.0788(13) Uani d . 1 . . C
H12 0.5735 0.4323 0.3974 0.095 Uiso calc R 1 A . H
C13 0.4869(2) 0.4097(7) 0.3368(2) 0.0576(10) Uani d . 1 A . C
H13 0.4957 0.5440 0.3076 0.069 Uiso calc R 1 . . H
C14 0.42726(18) 0.2802(5) 0.32525(15) 0.0382(8) Uani d . 1 . . C
C15 0.4838(2) 0.2336(9) 0.1512(3) 0.0341(8) Uani d PG 0.50 A 1 C
C16 0.4977(3) 0.3935(9) 0.0937(3) 0.0443(19) Uani d PG 0.50 A 1 C
H16A 0.4616 0.4700 0.0692 0.053 Uiso calc PR 0.50 A 1 H
C17 0.5654(3) 0.4389(10) 0.0727(3) 0.055(2) Uani d PG 0.50 A 1 C
H17A 0.5747 0.5458 0.0342 0.066 Uiso calc PR 0.50 A 1 H
C18 0.6194(2) 0.3245(12) 0.1093(3) 0.048(7) Uani d PG 0.50 A 1 C
H18A 0.6647 0.3549 0.0953 0.058 Uiso calc PR 0.50 A 1 H
C19 0.6056(3) 0.1646(11) 0.1668(3) 0.063(2) Uani d PG 0.50 A 1 C
H19A 0.6417 0.0880 0.1913 0.076 Uiso calc PR 0.50 A 1 H
C20 0.5378(3) 0.1192(9) 0.1878(3) 0.0439(19) Uani d PG 0.50 A 1 C
H20A 0.5285 0.0122 0.2262 0.053 Uiso calc PR 0.50 A 1 H
C15' 0.4867(3) 0.2271(10) 0.1565(3) 0.0341(8) Uani d PG 0.50 A 2 C
C16' 0.5083(3) 0.4587(8) 0.1403(3) 0.0439(19) Uani d PG 0.50 A 2 C
H16B 0.4777 0.5861 0.1453 0.053 Uiso calc PR 0.50 A 2 H
C17' 0.5756(3) 0.4998(10) 0.1168(3) 0.060(2) Uani d PG 0.50 A 2 C
H17B 0.5900 0.6548 0.1060 0.072 Uiso calc PR 0.50 A 2 H
C18' 0.6212(3) 0.3094(14) 0.1093(3) 0.076(9) Uani d PG 0.50 A 2 C
H18B 0.6662 0.3369 0.0936 0.091 Uiso calc PR 0.50 A 2 H
C19' 0.5996(3) 0.0777(11) 0.1255(3) 0.063(2) Uani d PG 0.50 A 2 C
H19B 0.6301 -0.0497 0.1205 0.076 Uiso calc PR 0.50 A 2 H
C20' 0.5323(4) 0.0366(8) 0.1490(3) 0.045(2) Uani d PG 0.50 A 2 C
H20B 0.5178 -0.1184 0.1598 0.054 Uiso calc PR 0.50 A 2 H
C21 0.3386(3) 0.2443(10) 0.1100(3) 0.0343(8) Uani d PG 0.50 A 1 C
C22 0.2984(3) 0.0635(8) 0.0791(3) 0.037(2) Uiso d PG 0.50 A 1 C
H22A 0.3025 -0.0927 0.0966 0.045 Uiso calc PR 0.50 A 1 H
C23 0.2523(3) 0.1162(11) 0.0221(3) 0.054(3) Uiso d PG 0.50 A 1 C
H23A 0.2255 -0.0048 0.0014 0.065 Uiso calc PR 0.50 A 1 H
C24 0.2463(3) 0.3496(12) -0.0041(3) 0.072(9) Uani d PG 0.50 A 1 C
H24A 0.2154 0.3849 -0.0422 0.086 Uiso calc PR 0.50 A 1 H
C25 0.2865(4) 0.5304(9) 0.0269(3) 0.042(2) Uani d PG 0.50 A 1 C
H25A 0.2824 0.6866 0.0094 0.051 Uiso calc PR 0.50 A 1 H
C26 0.3326(3) 0.4777(9) 0.0839(3) 0.043(2) Uiso d PG 0.50 A 1 C
H26A 0.3594 0.5987 0.1046 0.052 Uiso calc PR 0.50 A 1 H
C21' 0.3418(3) 0.2408(10) 0.1092(3) 0.0343(8) Uani d PG 0.50 A 2 C
C22' 0.2798(3) 0.1170(9) 0.1044(3) 0.0418(18) Uani d PG 0.50 A 2 C
H22B 0.2699 -0.0044 0.1383 0.050 Uiso calc PR 0.50 A 2 H
C23' 0.2325(2) 0.1745(10) 0.0490(3) 0.056(2) Uani d PG 0.50 A 2 C
H23B 0.1910 0.0917 0.0458 0.067 Uiso calc PR 0.50 A 2 H
C24' 0.2472(3) 0.3559(11) -0.0017(3) 0.043(7) Uani d PG 0.50 A 2 C
H24B 0.2156 0.3945 -0.0387 0.052 Uiso calc PR 0.50 A 2 H
C25' 0.3093(3) 0.4797(10) 0.0031(3) 0.060(3) Uani d PG 0.50 A 2 C
H25B 0.3191 0.6011 -0.0308 0.072 Uiso calc PR 0.50 A 2 H
C26' 0.3566(3) 0.4222(10) 0.0585(3) 0.058(2) Uani d PG 0.50 A 2 C
H26B 0.3981 0.5050 0.0617 0.070 Uiso calc PR 0.50 A 2 H

loop_
_atom_site_aniso_label
_atom_site_aniso_U_11
_atom_site_aniso_U_22
_atom_site_aniso_U_33
_atom_site_aniso_U_12
_atom_site_aniso_U_13
_atom_site_aniso_U_23
P1 0.0414(5) 0.0277(4) 0.0326(4) -0.0017(4) 0.0030(5) 0.0003(4)
O1 0.0560(13) 0.0291(11) 0.0407(15) -0.0014(10) 0.0026(11) 0.0010(9)
O2 0.093(2) 0.0436(14) 0.0781(19) -0.0033(15) 0.0160(17) 0.0234(14)
C1 0.049(2) 0.0238(17) 0.0361(19) -0.0015(16) 0.0031(16) 0.0040(15)
C2 0.042(2) 0.039(2) 0.0355(19) 0.0028(17) 0.0065(17) -0.0082(16)
C3 0.060(3) 0.071(3) 0.044(2) 0.017(2) 0.008(2) 0.0048(19)
C4 0.046(3) 0.134(4) 0.061(3) 0.032(3) 0.004(2) 0.005(3)
C5 0.046(3) 0.136(4) 0.055(3) -0.019(3) 0.010(2) -0.009(3)
C6 0.055(3) 0.067(3) 0.047(2) -0.015(2) 0.008(2) -0.0122(19)
C7 0.050(2) 0.0382(19) 0.0343(18) -0.0078(18) 0.0080(18) -0.0103(16)
C8 0.065(3) 0.041(2) 0.0353(19) 0.002(2) 0.017(2) 0.0009(17)
C9 0.057(3) 0.046(2) 0.0293(17) 0.0094(19) 0.0059(18) -0.0031(15)
C10 0.076(3) 0.075(3) 0.037(2) 0.021(3) -0.004(2) 0.0033(19)
C11 0.064(3) 0.130(5) 0.054(3) 0.026(4) -0.023(3) -0.014(3)
C12 0.057(3) 0.115(4) 0.064(3) -0.019(3) -0.007(2) -0.023(3)
C13 0.058(3) 0.065(3) 0.049(2) -0.015(2) 0.008(2) -0.0142(19)
C14 0.046(2) 0.0354(19) 0.0330(19) 0.0029(16) 0.0025(17) -0.0039(15)
C15 0.0418(19) 0.0289(19) 0.0317(18) -0.0007(16) 0.0030(16) -0.0024(13)
C16 0.045(5) 0.041(5) 0.047(5) 0.008(4) 0.004(4) 0.008(4)
C17 0.052(5) 0.054(5) 0.060(6) -0.001(5) 0.020(5) 0.003(4)
C18 0.019(9) 0.047(11) 0.079(19) 0.006(9) 0.021(10) 0.000(12)
C19 0.034(4) 0.069(5) 0.088(8) 0.010(5) -0.004(5) 0.009(5)
C20 0.044(4) 0.040(4) 0.048(5) 0.001(4) 0.003(5) 0.016(4)
C15' 0.0418(19) 0.0289(19) 0.0317(18) -0.0007(16) 0.0030(16) -0.0024(13)
C16' 0.042(5) 0.035(5) 0.054(5) 0.002(3) 0.006(4) -0.002(4)
C17' 0.053(6) 0.053(5) 0.073(6) -0.015(5) 0.003(5) 0.000(5)
C18' 0.084(16) 0.087(17) 0.056(18) -0.026(14) 0.000(13) 0.004(14)
C19' 0.052(6) 0.068(6) 0.070(6) 0.001(5) 0.005(5) 0.007(5)
C20' 0.060(6) 0.038(5) 0.037(5) 0.001(4) 0.012(4) 0.004(3)
C21 0.042(2) 0.0311(18) 0.0298(17) -0.0044(16) 0.0086(16) -0.0026(14)
C24 0.072(19) 0.089(17) 0.054(12) 0.010(11) -0.027(11) -0.052(9)
C25 0.036(5) 0.050(5) 0.041(5) 0.010(4) 0.008(4) 0.008(4)
C21' 0.042(2) 0.0311(18) 0.0298(17) -0.0044(16) 0.0086(16) -0.0026(14)
C22' 0.042(4) 0.024(4) 0.060(5) 0.014(4) 0.010(4) 0.009(3)
C23' 0.045(5) 0.043(5) 0.080(6) 0.009(4) -0.006(5) 0.000(5)
C24' 0.046(14) 0.046(12) 0.037(10) 0.023(8) 0.008(9) 0.025(7)
C25' 0.074(8) 0.076(7) 0.031(5) 0.007(6) 0.001(5) 0.020(5)
C26' 0.067(6) 0.056(5) 0.053(5) -0.016(5) -0.017(5) 0.010(4)

loop_
_atom_type_symbol
_atom_type_description
_atom_type_scat_dispersion_real
_atom_type_scat_dispersion_imag
_atom_type_scat_source
C C 0.0033 0.0016 'International Tables Vol C Tables 4.2.6.8 and 6.1.1.4'
H H 0.0000 0.0000 'International Tables Vol C Tables 4.2.6.8 and 6.1.1.4'
O O 0.0106 0.0060 'International Tables Vol C Tables 4.2.6.8 and 6.1.1.4'
P P 0.1023 0.0942 'International Tables Vol C Tables 4.2.6.8 and 6.1.1.4'

loop_
_geom_angle_atom_site_label_1
_geom_angle_atom_site_label_2
_geom_angle_atom_site_label_3
_geom_angle
_geom_angle_publ_flag
O1 P1 C21' 112.2(2) ?
O1 P1 C15 112.4(2) ?
C21' P1 C15 105.9(3) ?
O1 P1 C15' 110.4(2) ?
C21' P1 C15' 109.5(3) ?
C15 P1 C15' 3.6(3) ?
O1 P1 C21 112.1(2) ?
C21' P1 C21 1.9(3) ?
C15 P1 C21 107.5(3) ?
C15' P1 C21 111.1(3) ?
O1 P1 C1 110.67(12) ?
C21' P1 C1 106.9(2) ?
C15 P1 C1 108.47(19) ?
C15' P1 C1 106.90(18) ?
C21 P1 C1 105.3(2) ?
C2 C1 C14 112.9(3) yes
C2 C1 P1 105.9(2) ?
C14 C1 P1 107.2(2) ?
C2 C1 H1 110.2 ?
C14 C1 H1 110.2 ?
P1 C1 H1 110.2 ?
C7 C2 C3 119.2(3) ?
C7 C2 C1 119.5(3) ?
C3 C2 C1 121.2(3) ?
C4 C3 C2 119.9(4) ?
C4 C3 H3 120.0 ?
C2 C3 H3 120.0 ?
C5 C4 C3 120.5(4) ?
C5 C4 H4 119.7 ?
C3 C4 H4 119.7 ?
C6 C5 C4 120.4(4) ?
C6 C5 H5 119.8 ?
C4 C5 H5 119.8 ?
C5 C6 C7 119.7(4) ?
C5 C6 H6 120.1 ?
C7 C6 H6 120.1 ?
C2 C7 C6 120.2(4) ?
C2 C7 C8 120.6(3) ?
C6 C7 C8 119.1(3) ?
O2 C8 C7 122.2(3) ?
O2 C8 C9 121.5(3) ?
C7 C8 C9 115.9(3) yes
C14 C9 C10 119.6(4) ?
C14 C9 C8 120.8(3) ?
C10 C9 C8 119.4(3) ?
C11 C10 C9 120.3(4) ?
C11 C10 H10 119.9 ?
C9 C10 H10 119.9 ?
C12 C11 C10 119.5(4) ?
C12 C11 H11 120.3 ?
C10 C11 H11 120.3 ?
C11 C12 C13 120.5(4) ?
C11 C12 H12 119.8 ?
C13 C12 H12 119.8 ?
C12 C13 C14 121.0(4) ?
C12 C13 H13 119.5 ?
C14 C13 H13 119.5 ?
C13 C14 C9 119.1(3) ?
C13 C14 C1 122.1(3) ?
C9 C14 C1 118.8(3) ?
C16 C15 C20 120.0 ?
C16 C15 P1 124.4(3) ?
C20 C15 P1 115.6(3) ?
C17 C16 C15 120.0 ?
C17 C16 H16A 120.0 ?
C15 C16 H16A 120.0 ?
C16 C17 C18 120.0 ?
C16 C17 H17A 120.0 ?
C18 C17 H17A 120.0 ?
C17 C18 C19 120.0 ?
C17 C18 H18A 120.0 ?
C19 C18 H18A 120.0 ?
C20 C19 C18 120.0 ?
C20 C19 H19A 120.0 ?
C18 C19 H19A 120.0 ?
C19 C20 C15 120.0 ?
C19 C20 H20A 120.0 ?
C15 C20 H20A 120.0 ?
C16' C15' C20' 120.0 ?
C16' C15' P1 123.0(4) ?
C20' C15' P1 116.9(3) ?
C15' C16' C17' 120.0 ?
C15' C16' H16B 120.0 ?
C17' C16' H16B 120.0 ?
C18' C17' C16' 120.0 ?
C18' C17' H17B 120.0 ?
C16' C17' H17B 120.0 ?
C17' C18' C19' 120.0 ?
C17' C18' H18B 120.0 ?
C19' C18' H18B 120.0 ?
C20' C19' C18' 120.0 ?
C20' C19' H19B 120.0 ?
C18' C19' H19B 120.0 ?
C19' C20' C15' 120.0 ?
C19' C20' H20B 120.0 ?
C15' C20' H20B 120.0 ?
C22 C21 C26 120.0 ?
C22 C21 P1 116.4(3) ?
C26 C21 P1 123.6(3) ?
C21 C22 C23 120.0 ?
C21 C22 H22A 120.0 ?
C23 C22 H22A 120.0 ?
C24 C23 C22 120.0 ?
C24 C23 H23A 120.0 ?
C22 C23 H23A 120.0 ?
C23 C24 C25 120.0 ?
C23 C24 H24A 120.0 ?
C25 C24 H24A 120.0 ?
C26 C25 C24 120.0 ?
C26 C25 H25A 120.0 ?
C24 C25 H25A 120.0 ?
C25 C26 C21 120.0 ?
C25 C26 H26A 120.0 ?
C21 C26 H26A 120.0 ?
C22' C21' C26' 120.0 ?
C22' C21' P1 116.6(3) ?
C26' C21' P1 123.4(3) ?
C23' C22' C21' 120.0 ?
C23' C22' H22B 120.0 ?
C21' C22' H22B 120.0 ?
C22' C23' C24' 120.0 ?
C22' C23' H23B 120.0 ?
C24' C23' H23B 120.0 ?
C25' C24' C23' 120.0 ?
C25' C24' H24B 120.0 ?
C23' C24' H24B 120.0 ?
C26' C25' C24' 120.0 ?
C26' C25' H25B 120.0 ?
C24' C25' H25B 120.0 ?
C25' C26' C21' 120.0 ?
C25' C26' H26B 120.0 ?
C21' C26' H26B 120.0 ?

loop_
_geom_bond_atom_site_label_1
_geom_bond_atom_site_label_2
_geom_bond_distance
_geom_bond_publ_flag
P1 O1 1.4803(18) yes
P1 C21' 1.780(4) ?
P1 C15 1.796(5) ?
P1 C15' 1.812(5) ?
P1 C21 1.814(5) ?
P1 C1 1.858(3) yes
O2 C8 1.220(4) yes
C1 C2 1.498(4) ?
C1 C14 1.503(4) ?
C1 H1 0.980 ?
C2 C7 1.380(4) ?
C2 C3 1.394(4) ?
C3 C4 1.373(5) ?
C3 H3 0.930 ?
C4 C5 1.373(6) ?
C4 H4 0.930 ?
C5 C6 1.367(5) ?
C5 H5 0.930 ?
C6 C7 1.393(5) ?
C6 H6 0.930 ?
C7 C8 1.479(5) ?
C8 C9 1.482(5) ?
C9 C14 1.391(4) ?
C9 C10 1.394(5) ?
C10 C11 1.385(5) ?
C10 H10 0.930 ?
C11 C12 1.373(6) ?
C11 H11 0.930 ?
C12 C13 1.374(5) ?
C12 H12 0.930 ?
C13 C14 1.379(4) ?
C13 H13 0.930 ?
C15 C16 1.390 ?
C15 C20 1.390 ?
C16 C17 1.390 ?
C16 H16A 0.930 ?
C17 C18 1.390 ?
C17 H17A 0.930 ?
C18 C19 1.390 ?
C18 H18A 0.930 ?
C19 C20 1.390 ?
C19 H19A 0.930 ?
C20 H20A 0.930 ?
C15' C16' 1.390 ?
C15' C20' 1.390 ?
C16' C17' 1.390 ?
C16' H16B 0.930 ?
C17' C18' 1.390 ?
C17' H17B 0.930 ?
C18' C19' 1.390 ?
C18' H18B 0.930 ?
C19' C20' 1.390 ?
C19' H19B 0.930 ?
C20' H20B 0.930 ?
C21 C22 1.390 ?
C21 C26 1.390 ?
C22 C23 1.390 ?
C22 H22A 0.930 ?
C23 C24 1.390 ?
C23 H23A 0.930 ?
C24 C25 1.390 ?
C24 H24A 0.930 ?
C25 C26 1.390 ?
C25 H25A 0.930 ?
C26 H26A 0.930 ?
C21' C22' 1.390 ?
C21' C26' 1.390 ?
C22' C23' 1.390 ?
C22' H22B 0.930 ?
C23' C24' 1.390 ?
C23' H23B 0.930 ?
C24' C25' 1.390 ?
C24' H24B 0.930 ?
C25' C26' 1.390 ?
C25' H25B 0.930 ?
C26' H26B 0.930 ?

loop_
_geom_torsion_atom_site_label_1
_geom_torsion_atom_site_label_2
_geom_torsion_atom_site_label_3
_geom_torsion_atom_site_label_4
_geom_torsion
O1 P1 C1 C2 -60.4(2)
C21' P1 C1 C2 62.1(3)
C15 P1 C1 C2 175.9(3)
C15' P1 C1 C2 179.3(3)
C21 P1 C1 C2 61.1(3)
O1 P1 C1 C14 60.5(2)
C21' P1 C1 C14 -177.0(3)
C15 P1 C1 C14 -63.2(3)
C15' P1 C1 C14 -59.8(3)
C21 P1 C1 C14 -178.1(3)
C14 C1 C2 C7 -34.1(4)
P1 C1 C2 C7 83.0(3)
C14 C1 C2 C3 147.8(3)
P1 C1 C2 C3 -95.1(3)
C7 C2 C3 C4 -1.1(5)
C1 C2 C3 C4 177.0(3)
C2 C3 C4 C5 -1.1(6)
C3 C4 C5 C6 1.1(6)
C4 C5 C6 C7 1.0(6)
C3 C2 C7 C6 3.2(5)
C1 C2 C7 C6 -174.9(3)
C3 C2 C7 C8 -172.0(3)
C1 C2 C7 C8 9.9(4)
C5 C6 C7 C2 -3.2(5)
C5 C6 C7 C8 172.1(3)
C2 C7 C8 O2 -170.0(3)
C6 C7 C8 O2 14.8(5)
C2 C7 C8 C9 16.6(4)
C6 C7 C8 C9 -158.7(3)
O2 C8 C9 C14 168.8(3)
C7 C8 C9 C14 -17.7(4)
O2 C8 C9 C10 -15.7(5)
C7 C8 C9 C10 157.8(3)
C14 C9 C10 C11 1.1(5)
C8 C9 C10 C11 -174.5(3)
C9 C10 C11 C12 -0.4(6)
C10 C11 C12 C13 0.0(6)
C11 C12 C13 C14 -0.3(6)
C12 C13 C14 C9 1.0(5)
C12 C13 C14 C1 -177.3(3)
C10 C9 C14 C13 -1.4(4)
C8 C9 C14 C13 174.1(3)
C10 C9 C14 C1 177.0(3)
C8 C9 C14 C1 -7.6(4)
C2 C1 C14 C13 -149.0(3)
P1 C1 C14 C13 94.7(3)
C2 C1 C14 C9 32.7(4)
P1 C1 C14 C9 -83.6(3)
O1 P1 C15 C16 140.7(3)
C21' P1 C15 C16 17.8(4)
C15' P1 C15 C16 -162(5)
C21 P1 C15 C16 16.8(4)
C1 P1 C15 C16 -96.6(3)
O1 P1 C15 C20 -38.1(3)
C21' P1 C15 C20 -160.9(3)
C15' P1 C15 C20 20(4)
C21 P1 C15 C20 -161.9(3)
C1 P1 C15 C20 84.6(3)
C20 C15 C16 C17 0.0
P1 C15 C16 C17 -178.7(4)
C15 C16 C17 C18 0.0
C16 C17 C18 C19 0.0
C17 C18 C19 C20 0.0
C18 C19 C20 C15 0.0
C16 C15 C20 C19 0.0
P1 C15 C20 C19 178.8(4)
O1 P1 C15' C16' -176.3(3)
C21' P1 C15' C16' 59.6(4)
C15 P1 C15' C16' 60(4)
C21 P1 C15' C16' 58.6(4)
C1 P1 C15' C16' -55.9(3)
O1 P1 C15' C20' 7.2(3)
C21' P1 C15' C20' -116.9(3)
C15 P1 C15' C20' -116(5)
C21 P1 C15' C20' -117.9(3)
C1 P1 C15' C20' 127.7(3)
C20' C15' C16' C17' 0.0
P1 C15' C16' C17' -176.3(4)
C15' C16' C17' C18' 0.0
C16' C17' C18' C19' 0.0
C17' C18' C19' C20' 0.0
C18' C19' C20' C15' 0.0
C16' C15' C20' C19' 0.0
P1 C15' C20' C19' 176.6(4)
O1 P1 C21 C22 -3.4(3)
C21' P1 C21 C22 89(11)
C15 P1 C21 C22 120.6(3)
C15' P1 C21 C22 120.7(3)
C1 P1 C21 C22 -123.9(3)
O1 P1 C21 C26 178.3(3)
C21' P1 C21 C26 -89(11)
C15 P1 C21 C26 -57.7(4)
C15' P1 C21 C26 -57.6(4)
C1 P1 C21 C26 57.8(3)
C26 C21 C22 C23 0.0
P1 C21 C22 C23 -178.4(4)
C21 C22 C23 C24 0.0
C22 C23 C24 C25 0.0
C23 C24 C25 C26 0.0
C24 C25 C26 C21 0.0
C22 C21 C26 C25 0.0
P1 C21 C26 C25 178.2(4)
O1 P1 C21' C22' 31.3(4)
C15 P1 C21' C22' 154.3(3)
C15' P1 C21' C22' 154.3(3)
C21 P1 C21' C22' -57(10)
C1 P1 C21' C22' -90.2(3)
O1 P1 C21' C26' -149.0(3)
C15 P1 C21' C26' -26.0(4)
C15' P1 C21' C26' -25.9(4)
C21 P1 C21' C26' 123(11)
C1 P1 C21' C26' 89.5(3)
C26' C21' C22' C23' 0.0
P1 C21' C22' C23' 179.7(4)
C21' C22' C23' C24' 0.0
C22' C23' C24' C25' 0.0
C23' C24' C25' C26' 0.0
C24' C25' C26' C21' 0.0
C22' C21' C26' C25' 0.0
P1 C21' C26' C25' -179.7(4)
